data_7045288
loop_
_publ_author_name
'Cook, Brian J.'
'Chen, Chun-Hsing'
'Pink, Maren'
'Caulton, Kenneth G.'

_publ_section_title
;
 Dehydrohalogenation of proton responsive complexes: versatile aggregation
 via pyrazolate pincer ligand arms.
;
_journal_issue 6
_journal_name_full 'Dalton transactions (Cambridge, England : 2003)'
_journal_page_first 2052
_journal_page_last 2060
_journal_paper_doi 10.1039/c7dt04253a
_journal_volume 47
_journal_year 2018
_chemical_formula_moiety 'C66.00 H120 Cl1 Co2 Li3 N12 O4 Si4'
_chemical_formula_sum 'C66 H120 Cl Co2 Li3 N12 O4 Si4'
_chemical_formula_weight 1432.24
_space_group_IT_number 2
_space_group_name_Hall '-P 1'
_space_group_name_H-M_alt 'P -1'
_symmetry_cell_setting triclinic
_symmetry_space_group_name_Hall '-P 1'
_symmetry_space_group_name_H-M 'P -1'
_atom_sites_solution_hydrogens difmap
_atom_sites_solution_primary other
_audit_creation_date 2017-12-15
_audit_creation_method CRYSTALS_ver_14.61_build_6236
_audit_update_record
;
2018-01-05 deposited with the CCDC.
2018-01-08 downloaded from the CCDC.
;
_cell_angle_alpha 63.7440(10)
_cell_angle_beta 67.3570(10)
_cell_angle_gamma 88.2470(10)
_cell_formula_units_Z 2
_cell_length_a 16.9176(4)
_cell_length_b 16.9481(4)
_cell_length_c 17.4847(4)
_cell_measurement_reflns_used 9901
_cell_measurement_temperature 150
_cell_measurement_theta_max 25
_cell_measurement_theta_min 2
_cell_volume 4089.91(18)
_computing_cell_refinement 'Apex2 (Bruker AXS, 2006)'
_computing_data_collection 'Apex2 (Bruker AXS, 2006)'
_computing_data_reduction 'Apex2 (Bruker AXS, 2006)'
_computing_molecular_graphics 'CAMERON (Watkin et al., 1996)'
_computing_publication_material 'CRYSTALS (Betteridge et al., 2003)'
_computing_structure_refinement 'CRYSTALS (Betteridge et al., 2003)'
_computing_structure_solution 'Superflip (Palatinus & Chapuis, 2007)'
_diffrn_ambient_temperature 150
_diffrn_measured_fraction_theta_full 0.988
_diffrn_measured_fraction_theta_max 0.988
_diffrn_measurement_device Area
_diffrn_measurement_device_type 'Bruker Kappa Apex2'
_diffrn_measurement_method '\f & \w scans'
_diffrn_radiation_monochromator graphite
_diffrn_radiation_type 'Mo K\a'
_diffrn_radiation_wavelength 0.71073
_diffrn_reflns_av_R_equivalents 0.024
_diffrn_reflns_limit_h_max 20
_diffrn_reflns_limit_h_min -20
_diffrn_reflns_limit_k_max 20
_diffrn_reflns_limit_k_min -19
_diffrn_reflns_limit_l_max 20
_diffrn_reflns_limit_l_min -18
_diffrn_reflns_number 33484
_diffrn_reflns_theta_full 25.230
_diffrn_reflns_theta_max 25.230
_diffrn_reflns_theta_min 1.323
_diffrn_standards_number 0
_exptl_absorpt_coefficient_mu 0.545
_exptl_absorpt_correction_T_max 0.89
_exptl_absorpt_correction_T_min 0.84
_exptl_absorpt_correction_type numerical
_exptl_absorpt_process_details 'SADABS, R. Blessing; 1995'
_exptl_crystal_colour orange
_exptl_crystal_density_diffrn 1.163
_exptl_crystal_density_method 'not measured'
_exptl_crystal_description plate
_exptl_crystal_F_000 1536
_exptl_crystal_size_max 0.331
_exptl_crystal_size_mid 0.319
_exptl_crystal_size_min 0.206
_refine_diff_density_max 1.42
_refine_diff_density_min -1.36
_refine_ls_extinction_method None
_refine_ls_goodness_of_fit_ref 0.9919
_refine_ls_hydrogen_treatment constr
_refine_ls_matrix_type full
_refine_ls_number_parameters 784
_refine_ls_number_reflns 14535
_refine_ls_number_restraints 81
_refine_ls_R_factor_all 0.0725
_refine_ls_R_factor_gt 0.0570
_refine_ls_shift/su_max 0.0281838
_refine_ls_shift/su_mean 0.0009882
_refine_ls_structure_factor_coef Fsqd
_refine_ls_weighting_details
;
 Method= Modified Sheldrick 
 w=1/[\s^2^(F^2^) + ( 0.09P)^2^ + 8.12P] 
 ,where P=(max(Fo^2^,0) + 2Fc^2^)/3 
;
_refine_ls_weighting_scheme calc
_refine_ls_wR_factor_all 0.1674
_refine_ls_wR_factor_gt 0.1522
_refine_ls_wR_factor_ref 0.1673
_reflns_limit_h_max 20
_reflns_limit_h_min -18
_reflns_limit_k_max 20
_reflns_limit_k_min -17
_reflns_limit_l_max 20
_reflns_limit_l_min 0
_reflns_number_gt 11596
_reflns_number_total 14603
_reflns_threshold_expression I>2.0\s(I)
_oxford_diffrn_Wilson_B_factor 2.64
_oxford_diffrn_Wilson_scale 183.02
_oxford_refine_ls_r_factor_ref 0.0724
_oxford_refine_ls_scale 0.11538(4)
_oxford_reflns_number_all 14538
_oxford_reflns_threshold_expression_ref I>-3.0\s(I)
_oxford_structure_analysis_title 'mo_14027_0ma in P-1'
_cod_data_source_file c7dt04253a2.cif
_cod_data_source_block 14027
_cod_depositor_comments
;
The following automatic conversions were performed:

'_atom_sites_solution_primary' value 'Other' changed to 'other'
according to
/home/data/users/saulius/crontab/automatic-downloads/rss-feeds/RSC/lib/dictionaries/cif_core.dic
dictionary named 'cif_core.dic' version 2.4.2 from 2011-04-26.

Automatic conversion script
Id: cif_fix_values 4973 2017-02-22 13:04:09Z antanas 

 Adding full bibliography for 7045287--7045291.cif.
;
_cod_original_sg_symbol_H-M 'P -1 '
_cod_original_formula_sum 'C66.00 H120 Cl1 Co2 Li3 N12 O4 Si4'
_cod_database_code 7045288

loop_
_symmetry_equiv_pos_as_xyz
x,y,z
-x,-y,-z

loop_
_atom_site_label
_atom_site_type_symbol
_atom_site_fract_x
_atom_site_fract_y
_atom_site_fract_z
_atom_site_U_iso_or_equiv
_atom_site_occupancy
_atom_site_adp_type
_atom_site_refinement_flags_posn
_atom_site_refinement_flags_occupancy
_atom_site_disorder_assembly
_atom_site_disorder_group
Co1 Co 0.05118(3) 0.44874(3) 0.31546(3) 0.0262 1.0000 Uani . . . .
Co2 Co 0.32137(3) 1.01697(3) -0.18778(3) 0.0303 1.0000 Uani . . . .
Cl1 Cl 0.04172(6) 0.28899(6) 0.37357(6) 0.0397 1.0000 Uani . . . .
Si1 Si 0.38117(8) 0.89164(8) -0.28348(8) 0.0482 1.0000 Uani . . . .
Si2 Si 0.47474(7) 0.91219(7) -0.17574(11) 0.0582 1.0000 Uani . . . .
Si3 Si 0.43316(7) 1.20515(7) -0.28845(8) 0.0390 1.0000 Uani . . . .
Si4 Si 0.30812(7) 1.13228(8) -0.08416(8) 0.0429 1.0000 Uani . . . .
O1 O -0.1680(3) 0.1923(3) 0.5060(3) 0.1001(13) 1.0000 Uiso . . . .
O2 O -0.0834(3) 0.2605(3) 0.2623(3) 0.0822(11) 1.0000 Uiso D . . .
O3 O 0.2316(4) 0.2309(3) 0.2975(4) 0.0495(16) 0.536(8) Uiso D P 1 3
O4 O 0.26055(15) 0.73556(16) 0.08163(15) 0.0402 1.0000 Uani D . . .
O31 O 0.2452(4) 0.2387(4) 0.3209(5) 0.054(2) 0.464(8) Uiso D P 1 4
N1 N 0.22788(18) 0.42487(19) 0.34234(19) 0.0325 1.0000 Uani . . . .
N2 N 0.15495(17) 0.46277(18) 0.34716(18) 0.0285 1.0000 Uani . . . .
N3 N 0.02519(16) 0.54597(17) 0.35897(18) 0.0261 1.0000 Uani . . . .
N4 N -0.07911(17) 0.44763(18) 0.35018(19) 0.0289 1.0000 Uani . . . .
N5 N -0.14167(17) 0.40120(19) 0.34673(19) 0.0319 1.0000 Uani . . . .
N6 N 0.19655(17) 0.44328(18) 0.16103(19) 0.0287 1.0000 Uani . . . .
N7 N 0.12718(17) 0.48750(18) 0.17796(19) 0.0276 1.0000 Uani . . . .
N8 N 0.10680(17) 0.70456(18) 0.02334(18) 0.0279 1.0000 Uani . . . .
N9 N 0.17591(17) 0.88233(17) -0.08460(18) 0.0279 1.0000 Uani . . . .
N10 N 0.19642(17) 0.97159(18) -0.14716(19) 0.0287 1.0000 Uani . . . .
N11 N 0.39460(19) 0.9336(2) -0.2153(2) 0.0420 1.0000 Uani . . . .
N12 N 0.35485(18) 1.12444(19) -0.1859(2) 0.0351 1.0000 Uani . . . .
C1 C 0.2762(2) 0.4679(2) 0.3636(2) 0.0329 1.0000 Uani . . . .
C2 C 0.2344(2) 0.5335(2) 0.3823(2) 0.0316 1.0000 Uani . . . .
C3 C 0.1579(2) 0.5280(2) 0.3710(2) 0.0280 1.0000 Uani . . . .
C4 C 0.0818(2) 0.5726(2) 0.3836(2) 0.0280 1.0000 Uani . . . .
C5 C 0.0618(2) 0.6315(2) 0.4209(2) 0.0312 1.0000 Uani . . . .
C6 C -0.0173(2) 0.6618(2) 0.4322(2) 0.0304 1.0000 Uani . . . .
C7 C -0.0764(2) 0.6306(2) 0.4107(2) 0.0296 1.0000 Uani . . . .
C8 C -0.0541(2) 0.5699(2) 0.3761(2) 0.0263 1.0000 Uani . . . .
C9 C -0.1109(2) 0.5170(2) 0.3636(2) 0.0274 1.0000 Uani . . . .
C10 C -0.1945(2) 0.5169(2) 0.3684(2) 0.0329 1.0000 Uani . . . .
C11 C -0.2113(2) 0.4435(2) 0.3573(2) 0.0328 1.0000 Uani . . . .
C12 C 0.3611(2) 0.4389(3) 0.3682(2) 0.0387 1.0000 Uani . . . .
C13 C 0.3405(3) 0.3573(3) 0.4628(3) 0.0590 1.0000 Uani . . . .
C14 C 0.4161(3) 0.5144(3) 0.3608(4) 0.0674 1.0000 Uani . . . .
C15 C 0.4115(3) 0.4162(4) 0.2904(3) 0.0578 1.0000 Uani . . . .
C16 C -0.2931(2) 0.4119(3) 0.3547(3) 0.0402 1.0000 Uani . . . .
C17 C -0.2980(3) 0.3158(3) 0.3721(4) 0.0610 1.0000 Uani . . . .
C18 C -0.2934(3) 0.4736(4) 0.2589(3) 0.0682 1.0000 Uani . . . .
C19 C -0.3729(2) 0.4185(3) 0.4304(3) 0.0453 1.0000 Uani . . . .
C20 C 0.2459(2) 0.4848(2) 0.0681(2) 0.0311 1.0000 Uani . . . .
C21 C 0.2099(2) 0.5565(2) 0.0240(2) 0.0327 1.0000 Uani . . . .
C22 C 0.1357(2) 0.5564(2) 0.0948(2) 0.0284 1.0000 Uani . . . .
C23 C 0.0725(2) 0.6174(2) 0.0846(2) 0.0288 1.0000 Uani . . . .
C24 C -0.0167(2) 0.5874(2) 0.1295(2) 0.0336 1.0000 Uani . . . .
C25 C -0.0722(2) 0.6469(2) 0.1100(3) 0.0365 1.0000 Uani . . . .
C26 C -0.0379(2) 0.7356(2) 0.0462(2) 0.0339 1.0000 Uani . . . .
C27 C 0.0518(2) 0.7624(2) 0.0049(2) 0.0277 1.0000 Uani . . . .
C28 C 0.0920(2) 0.8563(2) -0.0605(2) 0.0274 1.0000 Uani . . . .
C29 C 0.0570(2) 0.9280(2) -0.1068(2) 0.0303 1.0000 Uani . . . .
C30 C 0.1247(2) 0.9996(2) -0.1615(2) 0.0289 1.0000 Uani . . . .
C31 C 0.3267(2) 0.4524(3) 0.0231(3) 0.0389 1.0000 Uani . . . .
C32 C 0.3750(3) 0.4165(3) 0.0858(3) 0.0558 1.0000 Uani . . . .
C33 C 0.3876(3) 0.5293(3) -0.0699(3) 0.0620 1.0000 Uani . . . .
C34 C 0.3001(4) 0.3811(4) 0.0020(4) 0.0746 1.0000 Uani . . . .
C35 C 0.1205(2) 1.0951(2) -0.2244(2) 0.0343 1.0000 Uani . . . .
C36 C 0.2088(3) 1.1458(3) -0.3034(4) 0.0767 1.0000 Uani . . . .
C37 C 0.0572(4) 1.0948(3) -0.2667(4) 0.0707 1.0000 Uani . . . .
C38 C 0.0884(4) 1.1440(3) -0.1663(4) 0.0773 1.0000 Uani . . . .
C39 C 0.3191(3) 0.9587(4) -0.3516(3) 0.0672 1.0000 Uani . . . .
C40 C 0.3186(3) 0.7752(3) -0.2086(3) 0.0613 1.0000 Uani . . . .
C41 C 0.4854(4) 0.8881(4) -0.3732(4) 0.0849 1.0000 Uani . . . .
C42 C 0.4976(3) 0.7950(3) -0.1411(4) 0.0672 1.0000 Uani . . . .
C43 C 0.5822(3) 0.9860(3) -0.2660(5) 0.0933 1.0000 Uani . . . .
C44 C 0.4447(4) 0.9307(3) -0.0723(5) 0.0808 1.0000 Uani . . . .
C45 C 0.4620(3) 1.1735(3) -0.3842(3) 0.0506 1.0000 Uani . . . .
C46 C 0.5347(3) 1.2254(3) -0.2744(4) 0.0720 1.0000 Uani . . . .
C47 C 0.3993(3) 1.3174(3) -0.3330(3) 0.0540 1.0000 Uani . . . .
C48 C 0.3835(4) 1.1315(5) -0.0281(5) 0.0858 1.0000 Uani . . . .
C49 C 0.2632(3) 1.2386(3) -0.1006(3) 0.0538 1.0000 Uani . . . .
C50 C 0.2156(4) 1.0375(3) 0.0060(3) 0.0673 1.0000 Uani . . . .
C51 C -0.2357(4) 0.2113(5) 0.5746(5) 0.0883(18) 1.0000 Uiso . . . .
C52 C -0.2289(5) 0.1733(6) 0.6655(6) 0.114(2) 1.0000 Uiso . . . .
C53 C -0.1542(8) 0.1261(8) 0.6485(9) 0.169(4) 1.0000 Uiso . . . .
C54 C -0.1373(9) 0.1190(9) 0.5624(10) 0.195(5) 1.0000 Uiso . . . .
C55 C -0.0959(9) 0.1012(4) 0.3539(6) 0.194(5) 1.0000 Uiso D . . .
C56 C -0.0829(7) 0.1757(4) 0.2634(4) 0.150(3) 1.0000 Uiso D . . .
C57 C -0.0705(4) 0.3328(4) 0.1716(4) 0.090(3) 0.749(10) Uiso D P 1 1
C58 C 0.0202(6) 0.3687(6) 0.1082(5) 0.117(4) 0.749(10) Uiso D P 1 1
C59 C 0.2352(8) 0.1468(9) 0.2154(9) 0.100(4) 0.536(8) Uiso D P 1 3
C60 C 0.1825(5) 0.1753(8) 0.2840(8) 0.107(4) 0.536(8) Uiso D P 1 3
C61 C 0.2640(6) 0.1805(8) 0.3662(7) 0.115(4) 0.536(8) Uiso D P 1 3
C62 C 0.2003(11) 0.1480(12) 0.4617(7) 0.148(6) 0.536(8) Uiso D P 1 3
C63 C 0.1373(3) 0.7849(3) 0.1642(3) 0.0630 1.0000 Uani D . . .
C64 C 0.2203(3) 0.7581(3) 0.1563(3) 0.0729 1.0000 Uani D . . .
C65 C 0.3070(2) 0.66198(18) 0.1059(3) 0.0478 1.0000 Uani D . . .
C66 C 0.3826(3) 0.6820(3) 0.1214(4) 0.0605 1.0000 Uani D . . .
C571 C -0.0123(10) 0.3257(6) 0.1840(11) 0.089(6) 0.251(10) Uiso D P 1 2
C581 C 0.0633(10) 0.2890(15) 0.1498(18) 0.129(8) 0.251(10) Uiso D P 1 2
C591 C 0.1802(11) 0.1926(12) 0.2430(13) 0.118(5) 0.464(8) Uiso D P 1 4
C601 C 0.2441(9) 0.1804(8) 0.2819(9) 0.116(5) 0.464(8) Uiso D P 1 4
C611 C 0.2172(7) 0.1912(8) 0.4210(6) 0.095(4) 0.464(8) Uiso D P 1 4
C621 C 0.2794(10) 0.1411(11) 0.4497(9) 0.118(5) 0.464(8) Uiso D P 1 4
Li1 Li 0.2278(4) 0.7770(4) -0.0233(4) 0.0360 1.0000 Uani . . . .
Li2 Li -0.0987(5) 0.2836(4) 0.3679(5) 0.0469 1.0000 Uani . . . .
Li3 Li 0.2027(4) 0.3529(4) 0.2831(4) 0.0398 1.0000 Uani . . . .
H21 H 0.2535 0.5729 0.3994 0.0361 1.0000 Uiso R . . .
H51 H 0.1010 0.6504 0.4388 0.0348 1.0000 Uiso R . . .
H61 H -0.0303 0.7050 0.4541 0.0344 1.0000 Uiso R . . .
H71 H -0.1312 0.6498 0.4201 0.0329 1.0000 Uiso R . . .
H101 H -0.2320 0.5581 0.3765 0.0385 1.0000 Uiso R . . .
H131 H 0.3932 0.3385 0.4659 0.0707 1.0000 Uiso R . . .
H132 H 0.3112 0.3731 0.5111 0.0707 1.0000 Uiso R . . .
H133 H 0.3046 0.3100 0.4704 0.0707 1.0000 Uiso R . . .
H141 H 0.4692 0.4967 0.3634 0.0826 1.0000 Uiso R . . .
H142 H 0.3847 0.5261 0.4118 0.0826 1.0000 Uiso R . . .
H143 H 0.4280 0.5668 0.3035 0.0826 1.0000 Uiso R . . .
H151 H 0.4640 0.3981 0.2946 0.0708 1.0000 Uiso R . . .
H152 H 0.4245 0.4666 0.2312 0.0708 1.0000 Uiso R . . .
H153 H 0.3768 0.3686 0.2970 0.0708 1.0000 Uiso R . . .
H171 H -0.3492 0.2979 0.3696 0.0714 1.0000 Uiso R . . .
H172 H -0.2990 0.2786 0.4322 0.0714 1.0000 Uiso R . . .
H173 H -0.2485 0.3107 0.3255 0.0714 1.0000 Uiso R . . .
H181 H -0.3441 0.4549 0.2559 0.0830 1.0000 Uiso R . . .
H182 H -0.2932 0.5327 0.2513 0.0830 1.0000 Uiso R . . .
H183 H -0.2433 0.4722 0.2104 0.0830 1.0000 Uiso R . . .
H191 H -0.4242 0.3993 0.4290 0.0542 1.0000 Uiso R . . .
H192 H -0.3711 0.4786 0.4195 0.0542 1.0000 Uiso R . . .
H193 H -0.3727 0.3817 0.4901 0.0542 1.0000 Uiso R . . .
H211 H 0.2322 0.5974 -0.0410 0.0384 1.0000 Uiso R . . .
H241 H -0.0387 0.5262 0.1732 0.0415 1.0000 Uiso R . . .
H251 H -0.1332 0.6271 0.1395 0.0430 1.0000 Uiso R . . .
H261 H -0.0748 0.7779 0.0314 0.0382 1.0000 Uiso R . . .
H291 H -0.0007 0.9275 -0.1026 0.0348 1.0000 Uiso R . . .
H321 H 0.4255 0.3968 0.0562 0.0672 1.0000 Uiso R . . .
H322 H 0.3914 0.4618 0.0974 0.0672 1.0000 Uiso R . . .
H323 H 0.3378 0.3676 0.1434 0.0672 1.0000 Uiso R . . .
H331 H 0.4386 0.5094 -0.0979 0.0728 1.0000 Uiso R . . .
H332 H 0.4030 0.5755 -0.0588 0.0728 1.0000 Uiso R . . .
H333 H 0.3590 0.5515 -0.1107 0.0728 1.0000 Uiso R . . .
H341 H 0.3499 0.3598 -0.0260 0.0896 1.0000 Uiso R . . .
H342 H 0.2728 0.4069 -0.0398 0.0896 1.0000 Uiso R . . .
H343 H 0.2605 0.3330 0.0586 0.0896 1.0000 Uiso R . . .
H361 H 0.2047 1.2052 -0.3417 0.0896 1.0000 Uiso R . . .
H362 H 0.2482 1.1467 -0.2771 0.0896 1.0000 Uiso R . . .
H363 H 0.2290 1.1158 -0.3404 0.0896 1.0000 Uiso R . . .
H371 H 0.0533 1.1540 -0.3060 0.0827 1.0000 Uiso R . . .
H372 H 0.0016 1.0649 -0.2176 0.0827 1.0000 Uiso R . . .
H373 H 0.0772 1.0637 -0.3026 0.0827 1.0000 Uiso R . . .
H381 H 0.0849 1.2038 -0.2041 0.0883 1.0000 Uiso R . . .
H382 H 0.1270 1.1437 -0.1387 0.0883 1.0000 Uiso R . . .
H383 H 0.0323 1.1136 -0.1184 0.0883 1.0000 Uiso R . . .
H391 H 0.3139 0.9332 -0.3884 0.0875 1.0000 Uiso R . . .
H392 H 0.3498 1.0182 -0.3915 0.0875 1.0000 Uiso R . . .
H393 H 0.2629 0.9591 -0.3102 0.0875 1.0000 Uiso R . . .
H421 H 0.5427 0.7869 -0.1200 0.0871 1.0000 Uiso R . . .
H422 H 0.5152 0.7853 -0.1944 0.0871 1.0000 Uiso R . . .
H423 H 0.4466 0.7535 -0.0926 0.0871 1.0000 Uiso R . . .
H441 H 0.4889 0.9191 -0.0499 0.0876 1.0000 Uiso R . . .
H442 H 0.4364 0.9908 -0.0893 0.0876 1.0000 Uiso R . . .
H443 H 0.3920 0.8917 -0.0245 0.0876 1.0000 Uiso R . . .
H451 H 0.5053 1.2188 -0.4403 0.0642 1.0000 Uiso R . . .
H452 H 0.4116 1.1670 -0.3939 0.0642 1.0000 Uiso R . . .
H453 H 0.4835 1.1187 -0.3673 0.0642 1.0000 Uiso R . . .
H461 H 0.5763 1.2704 -0.3323 0.0883 1.0000 Uiso R . . .
H462 H 0.5211 1.2442 -0.2277 0.0883 1.0000 Uiso R . . .
H463 H 0.5580 1.1717 -0.2564 0.0883 1.0000 Uiso R . . .
H471 H 0.4451 1.3591 -0.3895 0.0672 1.0000 Uiso R . . .
H472 H 0.3852 1.3375 -0.2872 0.0672 1.0000 Uiso R . . .
H473 H 0.3497 1.3119 -0.3444 0.0672 1.0000 Uiso R . . .
H491 H 0.2381 1.2395 -0.0422 0.0634 1.0000 Uiso R . . .
H492 H 0.3089 1.2881 -0.1441 0.0634 1.0000 Uiso R . . .
H493 H 0.2201 1.2419 -0.1238 0.0634 1.0000 Uiso R . . .
H501 H 0.1904 1.0431 0.0618 0.0818 1.0000 Uiso R . . .
H502 H 0.1730 1.0392 -0.0174 0.0818 1.0000 Uiso R . . .
H503 H 0.2366 0.9825 0.0190 0.0818 1.0000 Uiso R . . .
H511 H -0.2289 0.2740 0.5523 0.1040 1.0000 Uiso R . . .
H512 H -0.2909 0.1902 0.5821 0.1040 1.0000 Uiso R . . .
H521 H -0.2210 0.2161 0.6843 0.1483 1.0000 Uiso R . . .
H522 H -0.2796 0.1307 0.7123 0.1483 1.0000 Uiso R . . .
H531 H -0.1060 0.1588 0.6431 0.1894 1.0000 Uiso R . . .
H532 H -0.1662 0.0669 0.6979 0.1894 1.0000 Uiso R . . .
H541 H -0.0763 0.1254 0.5296 0.2018 1.0000 Uiso R . . .
H542 H -0.1648 0.0635 0.5760 0.2018 1.0000 Uiso R . . .
H551 H -0.0975 0.0486 0.3474 0.2494 1.0000 Uiso R . . .
H552 H -0.1482 0.0971 0.4037 0.2494 1.0000 Uiso R . . .
H553 H -0.0478 0.1076 0.3671 0.2494 1.0000 Uiso R . . .
H561 H -0.1312 0.1673 0.2511 0.1701 1.0000 Uiso R . . .
H562 H -0.0308 0.1777 0.2146 0.1701 1.0000 Uiso R . . .
H571 H -0.0979 0.3797 0.1805 0.1119 0.749(10) Uiso R P 1 1
H572 H -0.0983 0.3097 0.1460 0.1119 0.749(10) Uiso R P 1 1
H581 H 0.0209 0.4144 0.0511 0.1421 0.749(10) Uiso R P 1 1
H582 H 0.0492 0.3932 0.1318 0.1421 0.749(10) Uiso R P 1 1
H583 H 0.0488 0.3232 0.0973 0.1421 0.749(10) Uiso R P 1 1
H591 H 0.1989 0.1071 0.2129 0.1253 0.536(8) Uiso R P 1 3
H592 H 0.2813 0.1189 0.2283 0.1253 0.536(8) Uiso R P 1 3
H593 H 0.2584 0.1995 0.1568 0.1253 0.536(8) Uiso R P 1 3
H601 H 0.1592 0.1215 0.3415 0.1410 0.536(8) Uiso R P 1 3
H602 H 0.1363 0.2021 0.2700 0.1410 0.536(8) Uiso R P 1 3
H611 H 0.3105 0.2187 0.3568 0.1437 0.536(8) Uiso R P 1 3
H612 H 0.2853 0.1315 0.3568 0.1437 0.536(8) Uiso R P 1 3
H621 H 0.2278 0.1165 0.5020 0.1687 0.536(8) Uiso R P 1 3
H622 H 0.1788 0.1959 0.4732 0.1687 0.536(8) Uiso R P 1 3
H623 H 0.1535 0.1087 0.4732 0.1687 0.536(8) Uiso R P 1 3
H631 H 0.1154 0.7971 0.2160 0.0745 1.0000 Uiso R . . .
H632 H 0.1444 0.8375 0.1087 0.0745 1.0000 Uiso R . . .
H633 H 0.0976 0.7392 0.1743 0.0745 1.0000 Uiso R . . .
H641 H 0.2585 0.8044 0.1474 0.0940 1.0000 Uiso R . . .
H642 H 0.2117 0.7061 0.2130 0.0940 1.0000 Uiso R . . .
H651 H 0.2673 0.6144 0.1630 0.0571 1.0000 Uiso R . . .
H652 H 0.3257 0.6440 0.0583 0.0571 1.0000 Uiso R . . .
H661 H 0.4081 0.6297 0.1388 0.0707 1.0000 Uiso R . . .
H662 H 0.3655 0.6992 0.1695 0.0707 1.0000 Uiso R . . .
H663 H 0.4238 0.7288 0.0648 0.0707 1.0000 Uiso R . . .
H5711 H -0.0028 0.3763 0.1914 0.1127 0.251(10) Uiso R P 1 2
H5712 H -0.0324 0.3422 0.1360 0.1127 0.251(10) Uiso R P 1 2
H5811 H 0.0622 0.2350 0.2010 0.1376 0.251(10) Uiso R P 1 2
H5812 H 0.0491 0.2757 0.1088 0.1376 0.251(10) Uiso R P 1 2
H5813 H 0.1197 0.3239 0.1169 0.1376 0.251(10) Uiso R P 1 2
H5911 H 0.1800 0.1492 0.2224 0.1389 0.464(8) Uiso R P 1 4
H5912 H 0.1237 0.1874 0.2877 0.1389 0.464(8) Uiso R P 1 4
H5913 H 0.1968 0.2506 0.1909 0.1389 0.464(8) Uiso R P 1 4
H6011 H 0.2267 0.1217 0.3330 0.1379 0.464(8) Uiso R P 1 4
H6012 H 0.2998 0.1849 0.2362 0.1379 0.464(8) Uiso R P 1 4
H6111 H 0.2122 0.2342 0.4429 0.1136 0.464(8) Uiso R P 1 4
H6112 H 0.1617 0.1564 0.4471 0.1136 0.464(8) Uiso R P 1 4
H6211 H 0.2552 0.1132 0.5163 0.1369 0.464(8) Uiso R P 1 4
H6212 H 0.3351 0.1746 0.4253 0.1369 0.464(8) Uiso R P 1 4
H6213 H 0.2847 0.0968 0.4295 0.1369 0.464(8) Uiso R P 1 4
H431 H 0.5999 0.9772 -0.3198 0.1045 1.0000 Uiso R . . .
H432 H 0.5759 1.0466 -0.2829 0.1045 1.0000 Uiso R . . .
H433 H 0.6247 0.9717 -0.2412 0.1045 1.0000 Uiso R . . .
H411 H 0.5196 0.9460 -0.4132 0.1047 1.0000 Uiso R . . .
H412 H 0.5167 0.8490 -0.3418 0.1047 1.0000 Uiso R . . .
H413 H 0.4724 0.8664 -0.4094 0.1047 1.0000 Uiso R . . .
H401 H 0.2651 0.7741 -0.1621 0.0711 1.0000 Uiso R . . .
H402 H 0.3519 0.7374 -0.1791 0.0711 1.0000 Uiso R . . .
H403 H 0.3076 0.7549 -0.2467 0.0711 1.0000 Uiso R . . .
H481 H 0.4094 1.0793 -0.0171 0.1031 1.0000 Uiso R . . .
H482 H 0.4274 1.1829 -0.0696 0.1031 1.0000 Uiso R . . .
H483 H 0.3525 1.1327 0.0296 0.1031 1.0000 Uiso R . . .

loop_
_atom_site_aniso_label
_atom_site_aniso_U_11
_atom_site_aniso_U_22
_atom_site_aniso_U_33
_atom_site_aniso_U_23
_atom_site_aniso_U_13
_atom_site_aniso_U_12
Co1 0.0221(2) 0.0290(2) 0.0250(2) -0.01298(19) -0.00671(18) 0.00211(17)
Co2 0.0223(2) 0.0277(2) 0.0323(3) -0.00680(19) -0.01121(19) 0.00045(17)
Cl1 0.0387(5) 0.0294(4) 0.0425(5) -0.0150(4) -0.0103(4) 0.0020(3)
Si1 0.0429(6) 0.0457(6) 0.0384(6) -0.0165(5) -0.0033(5) 0.0052(5)
Si2 0.0333(6) 0.0315(6) 0.0972(10) -0.0146(6) -0.0333(6) 0.0069(4)
Si3 0.0329(5) 0.0285(5) 0.0455(6) -0.0080(4) -0.0171(5) 0.0012(4)
Si4 0.0408(6) 0.0508(6) 0.0446(6) -0.0225(5) -0.0246(5) 0.0062(5)
O4 0.0393(14) 0.0448(15) 0.0367(14) -0.0160(12) -0.0193(12) 0.0044(11)
N1 0.0292(14) 0.0362(16) 0.0292(15) -0.0119(12) -0.0135(12) 0.0086(12)
N2 0.0260(14) 0.0318(15) 0.0254(14) -0.0109(12) -0.0113(11) 0.0055(11)
N3 0.0232(13) 0.0273(14) 0.0247(13) -0.0110(11) -0.0080(11) 0.0010(11)
N4 0.0238(13) 0.0332(15) 0.0285(14) -0.0155(12) -0.0080(11) -0.0005(11)
N5 0.0235(14) 0.0382(16) 0.0310(15) -0.0173(13) -0.0065(12) -0.0025(12)
N6 0.0288(14) 0.0282(14) 0.0270(14) -0.0140(12) -0.0081(12) 0.0040(11)
N7 0.0242(13) 0.0298(14) 0.0284(14) -0.0151(12) -0.0086(11) 0.0034(11)
N8 0.0258(14) 0.0287(14) 0.0263(14) -0.0119(12) -0.0091(11) 0.0027(11)
N9 0.0248(13) 0.0263(14) 0.0247(13) -0.0067(11) -0.0085(11) 0.0002(11)
N10 0.0268(14) 0.0270(14) 0.0264(14) -0.0077(11) -0.0106(11) 0.0004(11)
N11 0.0283(15) 0.0335(16) 0.053(2) -0.0142(15) -0.0138(14) 0.0055(12)
N12 0.0316(15) 0.0306(15) 0.0403(17) -0.0114(13) -0.0182(13) 0.0025(12)
C1 0.0270(17) 0.0378(19) 0.0259(17) -0.0072(14) -0.0121(14) 0.0047(14)
C2 0.0300(17) 0.0356(18) 0.0268(17) -0.0119(14) -0.0122(14) 0.0002(14)
C3 0.0245(16) 0.0299(17) 0.0219(15) -0.0067(13) -0.0084(13) -0.0002(13)
C4 0.0279(16) 0.0257(16) 0.0243(16) -0.0071(13) -0.0099(13) -0.0005(13)
C5 0.0351(18) 0.0289(17) 0.0285(17) -0.0114(14) -0.0139(14) -0.0008(14)
C6 0.0376(18) 0.0240(16) 0.0261(16) -0.0119(13) -0.0095(14) 0.0022(13)
C7 0.0281(16) 0.0291(17) 0.0258(16) -0.0103(14) -0.0087(13) 0.0049(13)
C8 0.0239(15) 0.0305(16) 0.0201(15) -0.0098(13) -0.0073(13) 0.0019(13)
C9 0.0242(15) 0.0324(17) 0.0229(15) -0.0139(13) -0.0057(13) 0.0015(13)
C10 0.0259(16) 0.0411(19) 0.0312(18) -0.0193(15) -0.0086(14) 0.0061(14)
C11 0.0221(16) 0.043(2) 0.0257(17) -0.0135(15) -0.0053(13) -0.0009(14)
C12 0.0289(18) 0.050(2) 0.0311(18) -0.0115(16) -0.0150(15) 0.0083(16)
C13 0.050(2) 0.069(3) 0.040(2) -0.009(2) -0.022(2) 0.025(2)
C14 0.044(2) 0.073(3) 0.100(4) -0.037(3) -0.049(3) 0.017(2)
C15 0.034(2) 0.091(4) 0.047(2) -0.032(2) -0.0162(19) 0.024(2)
C16 0.0261(17) 0.054(2) 0.037(2) -0.0200(18) -0.0107(15) -0.0039(16)
C17 0.038(2) 0.080(3) 0.086(4) -0.056(3) -0.025(2) 0.002(2)
C18 0.046(2) 0.103(4) 0.045(2) -0.020(3) -0.022(2) -0.018(2)
C19 0.0266(18) 0.053(2) 0.049(2) -0.0205(19) -0.0129(17) 0.0002(16)
C20 0.0278(17) 0.0340(18) 0.0303(17) -0.0170(15) -0.0082(14) 0.0012(14)
C21 0.0321(18) 0.0343(18) 0.0241(16) -0.0104(14) -0.0078(14) 0.0001(14)
C22 0.0269(16) 0.0285(16) 0.0255(16) -0.0103(13) -0.0090(13) -0.0018(13)
C23 0.0287(16) 0.0322(17) 0.0239(16) -0.0124(14) -0.0098(13) 0.0000(13)
C24 0.0314(18) 0.0319(18) 0.0297(17) -0.0100(14) -0.0096(14) -0.0037(14)
C25 0.0230(16) 0.0390(19) 0.0372(19) -0.0134(16) -0.0075(15) -0.0013(14)
C26 0.0263(17) 0.0347(18) 0.0357(19) -0.0130(15) -0.0119(15) 0.0025(14)
C27 0.0252(16) 0.0325(17) 0.0235(15) -0.0126(14) -0.0086(13) 0.0013(13)
C28 0.0234(15) 0.0320(17) 0.0244(16) -0.0125(14) -0.0084(13) 0.0024(13)
C29 0.0232(16) 0.0348(18) 0.0311(17) -0.0134(15) -0.0116(14) 0.0031(13)
C30 0.0257(16) 0.0337(18) 0.0256(16) -0.0120(14) -0.0112(13) 0.0044(13)
C31 0.0345(19) 0.044(2) 0.037(2) -0.0234(17) -0.0076(16) 0.0076(16)
C32 0.044(2) 0.071(3) 0.045(2) -0.026(2) -0.0137(19) 0.028(2)
C33 0.041(2) 0.074(3) 0.043(2) -0.020(2) 0.0002(19) 0.019(2)
C34 0.066(3) 0.083(4) 0.105(4) -0.075(4) -0.029(3) 0.025(3)
C35 0.0318(18) 0.0331(18) 0.0326(18) -0.0085(15) -0.0160(15) 0.0040(14)
C36 0.047(3) 0.053(3) 0.064(3) 0.019(2) -0.014(2) 0.006(2)
C37 0.081(3) 0.049(3) 0.085(4) -0.010(3) -0.062(3) 0.007(2)
C38 0.132(5) 0.044(3) 0.066(3) -0.026(2) -0.052(3) 0.034(3)
C39 0.071(3) 0.084(4) 0.050(3) -0.035(3) -0.024(2) 0.017(3)
C40 0.068(3) 0.056(3) 0.054(3) -0.033(2) -0.010(2) -0.005(2)
C41 0.070(4) 0.083(4) 0.056(3) -0.024(3) 0.006(3) 0.019(3)
C42 0.055(3) 0.039(2) 0.089(4) -0.015(2) -0.031(3) 0.016(2)
C43 0.042(3) 0.047(3) 0.142(5) -0.008(3) -0.033(3) 0.002(2)
C44 0.096(4) 0.055(3) 0.139(5) -0.043(3) -0.099(4) 0.031(3)
C45 0.043(2) 0.040(2) 0.045(2) -0.0121(18) -0.0029(18) -0.0017(17)
C46 0.049(3) 0.055(3) 0.085(4) -0.005(3) -0.033(3) -0.012(2)
C47 0.061(3) 0.035(2) 0.053(3) -0.0119(19) -0.022(2) 0.0099(19)
C48 0.082(4) 0.130(5) 0.103(5) -0.075(4) -0.071(4) 0.046(4)
C49 0.044(2) 0.066(3) 0.063(3) -0.041(2) -0.021(2) 0.012(2)
C50 0.078(3) 0.069(3) 0.036(2) -0.017(2) -0.013(2) -0.005(3)
C63 0.072(3) 0.070(3) 0.042(2) -0.021(2) -0.024(2) 0.019(3)
C64 0.080(4) 0.087(4) 0.048(3) -0.031(3) -0.024(3) 0.024(3)
C65 0.053(2) 0.039(2) 0.048(2) -0.0112(18) -0.029(2) 0.0048(18)
C66 0.058(3) 0.060(3) 0.063(3) -0.017(2) -0.040(2) 0.011(2)
Li1 0.030(3) 0.039(3) 0.036(3) -0.014(3) -0.016(3) 0.007(2)
Li2 0.053(4) 0.039(3) 0.050(4) -0.023(3) -0.020(3) 0.001(3)
Li3 0.042(3) 0.033(3) 0.039(3) -0.015(3) -0.014(3) 0.010(3)

loop_
_atom_type_symbol
_atom_type_scat_dispersion_real
_atom_type_scat_dispersion_imag
_atom_type_scat_Cromer_Mann_a1
_atom_type_scat_Cromer_Mann_b1
_atom_type_scat_Cromer_Mann_a2
_atom_type_scat_Cromer_Mann_b2
_atom_type_scat_Cromer_Mann_a3
_atom_type_scat_Cromer_Mann_b3
_atom_type_scat_Cromer_Mann_a4
_atom_type_scat_Cromer_Mann_b4
_atom_type_scat_Cromer_Mann_c
_atom_type_scat_source
C 0.0033 0.0016 2.3100 20.8439 1.0200 10.2075 1.5886 0.5687 0.8650 51.6512 0.2156 'International Tables Vol C 4.2.6.8 and 6.1.1.4'
H 0.0000 0.0000 0.4930 10.5109 0.3229 26.1257 0.1402 3.1424 0.0408 57.7998 0.0030 'International Tables Vol C 4.2.6.8 and 6.1.1.4'
N 0.0061 0.0033 12.2126 0.0057 3.1322 9.8933 2.0125 28.9975 1.1663 0.5826 -11.5290 'International Tables Vol C 4.2.6.8 and 6.1.1.4'
Co 0.3494 0.9721 12.2841 4.2791 7.3409 0.2784 4.0034 13.5359 2.3488 71.1692 1.0118 'International Tables Vol C 4.2.6.8 and 6.1.1.4'
Si 0.0817 0.0704 6.2915 2.4386 3.0353 32.3337 1.9891 0.6785 1.5410 81.6937 1.1407 'International Tables Vol C 4.2.6.8 and 6.1.1.4'
Li -0.0003 0.0001 1.1282 3.9546 0.7508 1.0524 0.6175 85.3905 0.4653 168.2610 0.0377 'International Tables Vol C 4.2.6.8 and 6.1.1.4'
Cl 0.1484 0.1585 11.4604 0.0104 7.1964 1.1662 6.2556 18.5194 1.6455 47.7784 -9.5574 'International Tables Vol C 4.2.6.8 and 6.1.1.4'
O 0.0106 0.0060 3.0485 13.2771 2.2868 5.7011 1.5463 0.3239 0.8670 32.9089 0.2508 'International Tables Vol C 4.2.6.8 and 6.1.1.4'

loop_
_geom_angle_atom_site_label_1
_geom_angle_atom_site_label_2
_geom_angle_atom_site_label_3
_geom_angle
_geom_angle_publ_flag
Cl1 Co1 N2 94.70(8) yes
Cl1 Co1 N3 142.52(8) yes
N2 Co1 N3 76.17(10) yes
Cl1 Co1 N4 95.00(8) yes
N2 Co1 N4 146.52(11) yes
N3 Co1 N4 76.68(10) yes
Cl1 Co1 N7 98.30(8) yes
N2 Co1 N7 94.29(10) yes
N3 Co1 N7 118.37(10) yes
N4 Co1 N7 115.82(11) yes
Si1 Co2 Si2 57.26(4) yes
Si1 Co2 Si3 117.48(3) yes
Si2 Co2 Si3 95.33(3) yes
Si1 Co2 Si4 164.55(3) yes
Si2 Co2 Si4 107.46(4) yes
Si3 Co2 Si4 57.89(3) yes
Si1 Co2 N10 90.35(8) yes
Si2 Co2 N10 129.80(8) yes
Si3 Co2 N10 134.82(8) yes
Si4 Co2 N10 102.80(8) yes
Si1 Co2 N11 28.11(10) yes
Si2 Co2 N11 29.20(10) yes
Si3 Co2 N11 109.71(9) yes
Si4 Co2 N11 136.66(10) yes
N10 Co2 N11 110.38(12) yes
Si1 Co2 N12 145.36(9) yes
Si2 Co2 N12 103.57(9) yes
Si3 Co2 N12 29.66(9) yes
Si4 Co2 N12 28.24(9) yes
N10 Co2 N12 121.18(12) yes
N11 Co2 N12 128.21(13) yes
Co2 Si1 Si2 60.55(3) yes
Co2 Si1 N11 32.33(10) yes
Si2 Si1 N11 28.27(10) yes
Co2 Si1 C39 81.37(16) yes
Si2 Si1 C39 137.93(18) yes
N11 Si1 C39 112.4(2) yes
Co2 Si1 C40 113.43(15) yes
Si2 Si1 C40 104.52(17) yes
N11 Si1 C40 110.39(19) yes
C39 Si1 C40 106.8(3) yes
Co2 Si1 C41 134.8(2) yes
Si2 Si1 C41 91.4(2) yes
N11 Si1 C41 114.3(3) yes
C39 Si1 C41 105.2(3) yes
C40 Si1 C41 107.3(3) yes
Co2 Si2 Si1 62.18(3) yes
Co2 Si2 N11 33.81(12) yes
Si1 Si2 N11 28.42(12) yes
Co2 Si2 C42 139.43(16) yes
Si1 Si2 C42 90.56(19) yes
N11 Si2 C42 113.7(2) yes
Co2 Si2 C43 110.84(16) yes
Si1 Si2 C43 106.1(2) yes
N11 Si2 C43 112.8(2) yes
C42 Si2 C43 105.1(2) yes
Co2 Si2 C44 79.31(15) yes
Si1 Si2 C44 135.84(17) yes
N11 Si2 C44 110.0(2) yes
C42 Si2 C44 107.5(3) yes
C43 Si2 C44 107.3(3) yes
Co2 Si3 Si4 61.74(3) yes
Co2 Si3 N12 33.99(11) yes
Si4 Si3 N12 27.76(11) yes
Co2 Si3 C45 76.87(13) yes
Si4 Si3 C45 138.44(13) yes
N12 Si3 C45 110.74(17) yes
Co2 Si3 C46 122.92(15) yes
Si4 Si3 C46 97.00(19) yes
N12 Si3 C46 111.83(19) yes
C45 Si3 C46 109.1(2) yes
Co2 Si3 C47 128.69(15) yes
Si4 Si3 C47 97.50(15) yes
N12 Si3 C47 113.99(18) yes
C45 Si3 C47 105.9(2) yes
C46 Si3 C47 104.9(2) yes
Co2 Si4 Si3 60.37(3) yes
Co2 Si4 N12 32.48(10) yes
Si3 Si4 N12 27.89(10) yes
Co2 Si4 C48 122.46(19) yes
Si3 Si4 C48 101.9(2) yes
N12 Si4 C48 115.0(2) yes
Co2 Si4 C49 129.90(15) yes
Si3 Si4 C49 94.63(15) yes
N12 Si4 C49 112.87(18) yes
C48 Si4 C49 103.9(2) yes
Co2 Si4 C50 78.64(16) yes
Si3 Si4 C50 138.29(17) yes
N12 Si4 C50 110.73(19) yes
C48 Si4 C50 106.7(3) yes
C49 Si4 C50 107.0(2) yes
C51 O1 C54 103.2(7) yes
C56 O2 C57 112.31(7) yes
C56 O2 C571 112.32(7) yes
C60 O3 C61 112.33(7) yes
C64 O4 C65 112.35(7) yes
C601 O31 C611 112.33(7) yes
N2 N1 C1 106.8(3) yes
Co1 N2 N1 134.2(2) yes
Co1 N2 C3 116.3(2) yes
N1 N2 C3 109.2(3) yes
Co1 N3 C4 119.2(2) yes
Co1 N3 C8 118.3(2) yes
C4 N3 C8 121.6(3) yes
Co1 N4 N5 134.1(2) yes
Co1 N4 C9 116.0(2) yes
N5 N4 C9 108.6(3) yes
N4 N5 C11 107.0(3) yes
N7 N6 C20 107.5(3) yes
Co1 N7 N6 115.34(19) yes
Co1 N7 C22 135.8(2) yes
N6 N7 C22 108.1(3) yes
C23 N8 C27 118.2(3) yes
N10 N9 C28 107.1(2) yes
N9 N10 Co2 110.14(19) yes
N9 N10 C30 108.7(3) yes
Co2 N10 C30 141.1(2) yes
Co2 N11 Si1 119.56(17) yes
Co2 N11 Si2 116.98(19) yes
Si1 N11 Si2 123.30(19) yes
Co2 N12 Si3 116.35(17) yes
Co2 N12 Si4 119.28(16) yes
Si3 N12 Si4 124.35(18) yes
N1 C1 C2 110.3(3) yes
N1 C1 C12 120.2(3) yes
C2 C1 C12 129.5(3) yes
C1 C2 C3 104.4(3) yes
C1 C2 H21 127.8 no
C3 C2 H21 127.8 no
C2 C3 N2 109.3(3) yes
C2 C3 C4 134.7(3) yes
N2 C3 C4 115.9(3) yes
C3 C4 N3 111.9(3) yes
C3 C4 C5 128.0(3) yes
N3 C4 C5 120.1(3) yes
C4 C5 C6 118.5(3) yes
C4 C5 H51 120.8 no
C6 C5 H51 120.7 no
C5 C6 C7 120.7(3) yes
C5 C6 H61 119.4 no
C7 C6 H61 119.9 no
C6 C7 C8 118.3(3) yes
C6 C7 H71 120.9 no
C8 C7 H71 120.8 no
C7 C8 N3 120.5(3) yes
C7 C8 C9 127.7(3) yes
N3 C8 C9 111.5(3) yes
C8 C9 N4 115.5(3) yes
C8 C9 C10 134.9(3) yes
N4 C9 C10 109.5(3) yes
C9 C10 C11 104.8(3) yes
C9 C10 H101 127.8 no
C11 C10 H101 127.5 no
C10 C11 N5 110.2(3) yes
C10 C11 C16 127.9(3) yes
N5 C11 C16 121.9(3) yes
C1 C12 C13 108.9(3) yes
C1 C12 C14 109.2(3) yes
C13 C12 C14 108.3(4) yes
C1 C12 C15 111.2(3) yes
C13 C12 C15 109.5(4) yes
C14 C12 C15 109.7(4) yes
C12 C13 H131 109.4 no
C12 C13 H132 108.8 no
H131 C13 H132 109.5 no
C12 C13 H133 110.3 no
H131 C13 H133 109.5 no
H132 C13 H133 109.5 no
C12 C14 H141 109.6 no
C12 C14 H142 108.8 no
H141 C14 H142 109.5 no
C12 C14 H143 110.0 no
H141 C14 H143 109.5 no
H142 C14 H143 109.5 no
C12 C15 H151 110.0 no
C12 C15 H152 110.1 no
H151 C15 H152 109.5 no
C12 C15 H153 108.3 no
H151 C15 H153 109.5 no
H152 C15 H153 109.5 no
C11 C16 C17 111.4(3) yes
C11 C16 C18 108.6(3) yes
C17 C16 C18 110.5(4) yes
C11 C16 C19 109.2(3) yes
C17 C16 C19 108.6(3) yes
C18 C16 C19 108.4(4) yes
C16 C17 H171 109.7 no
C16 C17 H172 109.2 no
H171 C17 H172 109.5 no
C16 C17 H173 109.5 no
H171 C17 H173 109.5 no
H172 C17 H173 109.5 no
C16 C18 H181 109.9 no
C16 C18 H182 108.5 no
H181 C18 H182 109.5 no
C16 C18 H183 110.0 no
H181 C18 H183 109.5 no
H182 C18 H183 109.5 no
C16 C19 H191 109.8 no
C16 C19 H192 109.4 no
H191 C19 H192 109.5 no
C16 C19 H193 109.2 no
H191 C19 H193 109.5 no
H192 C19 H193 109.5 no
N6 C20 C21 109.9(3) yes
N6 C20 C31 122.4(3) yes
C21 C20 C31 127.7(3) yes
C20 C21 C22 105.4(3) yes
C20 C21 H211 127.1 no
C22 C21 H211 127.5 no
C21 C22 N7 109.2(3) yes
C21 C22 C23 127.0(3) yes
N7 C22 C23 123.8(3) yes
C22 C23 N8 115.6(3) yes
C22 C23 C24 122.5(3) yes
N8 C23 C24 121.8(3) yes
C23 C24 C25 119.6(3) yes
C23 C24 H241 119.6 no
C25 C24 H241 120.8 no
C24 C25 C26 119.2(3) yes
C24 C25 H251 120.4 no
C26 C25 H251 120.4 no
C25 C26 C27 118.9(3) yes
C25 C26 H261 120.8 no
C27 C26 H261 120.3 no
C26 C27 N8 122.4(3) yes
C26 C27 C28 121.5(3) yes
N8 C27 C28 116.1(3) yes
C27 C28 N9 119.6(3) yes
C27 C28 C29 130.0(3) yes
N9 C28 C29 110.4(3) yes
C28 C29 C30 105.1(3) yes
C28 C29 H291 127.4 no
C30 C29 H291 127.5 no
C29 C30 N10 108.7(3) yes
C29 C30 C35 126.6(3) yes
N10 C30 C35 124.7(3) yes
C20 C31 C32 111.0(3) yes
C20 C31 C33 109.8(3) yes
C32 C31 C33 108.3(4) yes
C20 C31 C34 108.8(3) yes
C32 C31 C34 111.4(4) yes
C33 C31 C34 107.5(4) yes
C31 C32 H321 109.7 no
C31 C32 H322 110.0 no
H321 C32 H322 109.5 no
C31 C32 H323 108.7 no
H321 C32 H323 109.5 no
H322 C32 H323 109.5 no
C31 C33 H331 110.0 no
C31 C33 H332 109.0 no
H331 C33 H332 109.5 no
C31 C33 H333 109.5 no
H331 C33 H333 109.5 no
H332 C33 H333 109.5 no
C31 C34 H341 110.0 no
C31 C34 H342 109.0 no
H341 C34 H342 109.5 no
C31 C34 H343 109.4 no
H341 C34 H343 109.5 no
H342 C34 H343 109.5 no
C30 C35 C36 112.2(3) yes
C30 C35 C37 109.6(3) yes
C36 C35 C37 108.8(4) yes
C30 C35 C38 109.2(3) yes
C36 C35 C38 108.4(4) yes
C37 C35 C38 108.7(4) yes
C35 C36 H361 110.8 no
C35 C36 H362 108.9 no
H361 C36 H362 109.5 no
C35 C36 H363 108.7 no
H361 C36 H363 109.5 no
H362 C36 H363 109.5 no
C35 C37 H371 111.0 no
C35 C37 H372 109.0 no
H371 C37 H372 109.5 no
C35 C37 H373 108.4 no
H371 C37 H373 109.5 no
H372 C37 H373 109.5 no
C35 C38 H381 110.7 no
C35 C38 H382 109.3 no
H381 C38 H382 109.5 no
C35 C38 H383 108.4 no
H381 C38 H383 109.5 no
H382 C38 H383 109.5 no
Si1 C39 H391 109.2 no
Si1 C39 H392 109.0 no
H391 C39 H392 109.5 no
Si1 C39 H393 110.2 no
H391 C39 H393 109.5 no
H392 C39 H393 109.5 no
Si1 C40 H401 110.0 no
Si1 C40 H402 109.1 no
H401 C40 H402 109.5 no
Si1 C40 H403 109.3 no
H401 C40 H403 109.5 no
H402 C40 H403 109.5 no
Si1 C41 H411 110.5 no
Si1 C41 H412 108.8 no
H411 C41 H412 109.5 no
Si1 C41 H413 109.1 no
H411 C41 H413 109.5 no
H412 C41 H413 109.5 no
Si2 C42 H421 110.0 no
Si2 C42 H422 108.3 no
H421 C42 H422 109.5 no
Si2 C42 H423 110.0 no
H421 C42 H423 109.5 no
H422 C42 H423 109.5 no
Si2 C43 H431 109.2 no
Si2 C43 H432 109.3 no
H431 C43 H432 109.5 no
Si2 C43 H433 109.9 no
H431 C43 H433 109.5 no
H432 C43 H433 109.5 no
Si2 C44 H441 110.7 no
Si2 C44 H442 109.0 no
H441 C44 H442 109.5 no
Si2 C44 H443 108.7 no
H441 C44 H443 109.5 no
H442 C44 H443 109.5 no
Si3 C45 H451 109.6 no
Si3 C45 H452 109.1 no
H451 C45 H452 109.5 no
Si3 C45 H453 109.8 no
H451 C45 H453 109.5 no
H452 C45 H453 109.5 no
Si3 C46 H461 109.4 no
Si3 C46 H462 109.7 no
H461 C46 H462 109.5 no
Si3 C46 H463 109.3 no
H461 C46 H463 109.5 no
H462 C46 H463 109.5 no
Si3 C47 H471 110.2 no
Si3 C47 H472 109.4 no
H471 C47 H472 109.5 no
Si3 C47 H473 108.8 no
H471 C47 H473 109.5 no
H472 C47 H473 109.5 no
Si4 C48 H481 109.6 no
Si4 C48 H482 108.4 no
H481 C48 H482 109.5 no
Si4 C48 H483 110.4 no
H481 C48 H483 109.5 no
H482 C48 H483 109.5 no
Si4 C49 H491 109.4 no
Si4 C49 H492 109.3 no
H491 C49 H492 109.5 no
Si4 C49 H493 109.7 no
H491 C49 H493 109.5 no
H492 C49 H493 109.5 no
Si4 C50 H501 109.5 no
Si4 C50 H502 109.4 no
H501 C50 H502 109.5 no
Si4 C50 H503 109.5 no
H501 C50 H503 109.5 no
H502 C50 H503 109.5 no
O1 C51 C52 112.7(6) yes
O1 C51 H511 108.7 no
C52 C51 H511 105.5 no
O1 C51 H512 109.3 no
C52 C51 H512 111.1 no
H511 C51 H512 109.5 no
C51 C52 C53 101.7(8) yes
C51 C52 H521 114.6 no
C53 C52 H521 113.1 no
C51 C52 H522 108.7 no
C53 C52 H522 108.9 no
H521 C52 H522 109.5 no
C52 C53 C54 108.0(10) yes
C52 C53 H531 108.1 no
C54 C53 H531 112.5 no
C52 C53 H532 111.9 no
C54 C53 H532 107.0 no
H531 C53 H532 109.5 no
C53 C54 O1 107.0(11) yes
C53 C54 H541 108.3 no
O1 C54 H541 108.8 no
C53 C54 H542 112.0 no
O1 C54 H542 111.2 no
H541 C54 H542 109.5 no
C56 C55 H551 106.4 no
C56 C55 H552 113.3 no
H551 C55 H552 109.5 no
C56 C55 H553 108.6 no
H551 C55 H553 109.5 no
H552 C55 H553 109.5 no
C55 C56 O2 113.76(5) yes
C55 C56 H561 107.0 no
O2 C56 H561 105.2 no
C55 C56 H562 111.7 no
O2 C56 H562 109.4 no
H561 C56 H562 109.5 no
O2 C57 C58 113.71(7) yes
O2 C57 H571 108.5 no
C58 C57 H571 108.2 no
O2 C57 H572 106.3 no
C58 C57 H572 110.6 no
H571 C57 H572 109.5 no
C57 C58 H581 106.5 no
C57 C58 H582 112.1 no
H581 C58 H582 109.5 no
C57 C58 H583 109.8 no
H581 C58 H583 109.5 no
H582 C58 H583 109.5 no
C60 C59 H591 109.2 no
C60 C59 H592 113.3 no
H591 C59 H592 109.5 no
C60 C59 H593 105.8 no
H591 C59 H593 109.5 no
H592 C59 H593 109.5 no
C59 C60 O3 113.78(7) yes
C59 C60 H601 104.2 no
O3 C60 H601 106.0 no
C59 C60 H602 111.7 no
O3 C60 H602 111.2 no
H601 C60 H602 109.5 no
O3 C61 C62 113.76(7) yes
O3 C61 H611 107.3 no
C62 C61 H611 107.9 no
O3 C61 H612 108.8 no
C62 C61 H612 109.5 no
H611 C61 H612 109.5 no
C61 C62 H621 107.8 no
C61 C62 H622 111.1 no
H621 C62 H622 109.5 no
C61 C62 H623 109.5 no
H621 C62 H623 109.5 no
H622 C62 H623 109.5 no
C64 C63 H631 107.6 no
C64 C63 H632 109.5 no
H631 C63 H632 109.5 no
C64 C63 H633 111.3 no
H631 C63 H633 109.5 no
H632 C63 H633 109.5 no
C63 C64 O4 113.73(7) yes
C63 C64 H641 109.7 no
O4 C64 H641 108.8 no
C63 C64 H642 108.0 no
O4 C64 H642 107.0 no
H641 C64 H642 109.5 no
O4 C65 C66 113.78(7) yes
O4 C65 H651 106.9 no
C66 C65 H651 107.6 no
O4 C65 H652 109.5 no
C66 C65 H652 109.6 no
H651 C65 H652 109.5 no
C65 C66 H661 108.1 no
C65 C66 H662 111.2 no
H661 C66 H662 109.5 no
C65 C66 H663 109.1 no
H661 C66 H663 109.5 no
H662 C66 H663 109.5 no
O2 C571 C581 113.77(7) yes
O2 C571 H5711 112.6 no
C581 C571 H5711 116.6 no
O2 C571 H5712 101.0 no
C581 C571 H5712 101.4 no
H5711 C571 H5712 109.5 no
C571 C581 H5811 107.8 no
C571 C581 H5812 99.1 no
H5811 C581 H5812 109.5 no
C571 C581 H5813 120.8 no
H5811 C581 H5813 109.5 no
H5812 C581 H5813 109.5 no
C601 C591 H5911 109.5 no
C601 C591 H5912 111.3 no
H5911 C591 H5912 109.5 no
C601 C591 H5913 107.5 no
H5911 C591 H5913 109.5 no
H5912 C591 H5913 109.5 no
C591 C601 O31 113.77(7) yes
C591 C601 H6011 105.9 no
O31 C601 H6011 105.7 no
C591 C601 H6012 109.7 no
O31 C601 H6012 111.9 no
H6011 C601 H6012 109.5 no
O31 C611 C621 113.77(7) yes
O31 C611 H6111 107.7 no
C621 C611 H6111 104.1 no
O31 C611 H6112 107.7 no
C621 C611 H6112 113.9 no
H6111 C611 H6112 109.5 no
C611 C621 H6211 107.1 no
C611 C621 H6212 115.5 no
H6211 C621 H6212 109.5 no
C611 C621 H6213 105.7 no
H6211 C621 H6213 109.5 no
H6212 C621 H6213 109.5 no

loop_
_geom_bond_atom_site_label_1
_geom_bond_atom_site_label_2
_geom_bond_distance
_geom_bond_publ_flag
Co1 Cl1 2.4199(10) yes
Co1 N2 2.082(3) yes
Co1 N3 2.072(3) yes
Co1 N4 2.047(3) yes
Co1 N7 2.034(3) yes
Co2 Si1 3.1694(13) yes
Co2 Si2 3.1205(12) yes
Co2 Si3 3.1121(11) yes
Co2 Si4 3.1536(13) yes
Co2 N10 2.006(3) yes
Co2 N11 1.949(3) yes
Co2 N12 1.942(3) yes
Si1 Si2 3.0144(19) yes
Si1 N11 1.717(4) yes
Si1 C39 1.872(5) yes
Si1 C40 1.871(5) yes
Si1 C41 1.876(5) yes
Si2 N11 1.708(3) yes
Si2 C42 1.879(4) yes
Si2 C43 1.882(5) yes
Si2 C44 1.847(7) yes
Si3 Si4 3.0328(16) yes
Si3 N12 1.719(3) yes
Si3 C45 1.866(5) yes
Si3 C46 1.888(5) yes
Si3 C47 1.876(4) yes
Si4 N12 1.711(3) yes
Si4 C48 1.880(5) yes
Si4 C49 1.879(5) yes
Si4 C50 1.878(5) yes
O1 C51 1.453(7) yes
O1 C54 1.433(13) yes
O2 C56 1.429(4) yes
O2 C57 1.448(5) yes
O2 C56 1.429(4) yes
O2 C571 1.421(7) yes
O3 C60 1.426(6) yes
O3 C61 1.430(6) yes
O4 C64 1.433(4) yes
O4 C65 1.443(4) yes
O31 C601 1.433(7) yes
O31 C611 1.440(6) yes
N1 N2 1.364(4) yes
N1 C1 1.360(5) yes
N2 C3 1.350(4) yes
N3 C4 1.349(4) yes
N3 C8 1.349(4) yes
N4 N5 1.373(4) yes
N4 C9 1.354(4) yes
N5 C11 1.354(4) yes
N6 N7 1.379(4) yes
N6 C20 1.346(4) yes
N7 C22 1.358(4) yes
N8 C23 1.357(4) yes
N8 C27 1.352(4) yes
N9 N10 1.372(4) yes
N9 C28 1.342(4) yes
N10 C30 1.362(4) yes
C1 C2 1.393(5) yes
C1 C12 1.523(5) yes
C2 C3 1.395(5) yes
C2 H21 0.950 no
C3 C4 1.466(4) yes
C4 C5 1.387(5) yes
C5 C6 1.391(5) yes
C5 H51 0.950 no
C6 C7 1.386(5) yes
C6 H61 0.950 no
C7 C8 1.384(5) yes
C7 H71 0.950 no
C8 C9 1.471(4) yes
C9 C10 1.385(5) yes
C10 C11 1.393(5) yes
C10 H101 0.950 no
C11 C16 1.524(5) yes
C12 C13 1.528(5) yes
C12 C14 1.534(6) yes
C12 C15 1.508(6) yes
C13 H131 0.950 no
C13 H132 0.950 no
C13 H133 0.950 no
C14 H141 0.950 no
C14 H142 0.950 no
C14 H143 0.950 no
C15 H151 0.950 no
C15 H152 0.950 no
C15 H153 0.950 no
C16 C17 1.517(6) yes
C16 C18 1.535(6) yes
C16 C19 1.528(5) yes
C17 H171 0.950 no
C17 H172 0.950 no
C17 H173 0.950 no
C18 H181 0.950 no
C18 H182 0.950 no
C18 H183 0.950 no
C19 H191 0.950 no
C19 H192 0.950 no
C19 H193 0.950 no
C20 C21 1.390(5) yes
C20 C31 1.514(5) yes
C21 C22 1.382(5) yes
C21 H211 0.950 no
C22 C23 1.470(5) yes
C23 C24 1.390(5) yes
C24 C25 1.378(5) yes
C24 H241 0.950 no
C25 C26 1.383(5) yes
C25 H251 0.950 no
C26 C27 1.392(5) yes
C26 H261 0.950 no
C27 C28 1.469(4) yes
C28 C29 1.392(5) yes
C29 C30 1.384(5) yes
C29 H291 0.950 no
C30 C35 1.521(5) yes
C31 C32 1.519(6) yes
C31 C33 1.524(6) yes
C31 C34 1.535(6) yes
C32 H321 0.950 no
C32 H322 0.950 no
C32 H323 0.950 no
C33 H331 0.950 no
C33 H332 0.950 no
C33 H333 0.950 no
C34 H341 0.950 no
C34 H342 0.950 no
C34 H343 0.950 no
C35 C36 1.521(5) yes
C35 C37 1.519(5) yes
C35 C38 1.519(6) yes
C36 H361 0.950 no
C36 H362 0.950 no
C36 H363 0.950 no
C37 H371 0.950 no
C37 H372 0.950 no
C37 H373 0.950 no
C38 H381 0.950 no
C38 H382 0.950 no
C38 H383 0.950 no
C39 H391 0.950 no
C39 H392 0.950 no
C39 H393 0.950 no
C40 H401 0.950 no
C40 H402 0.950 no
C40 H403 0.950 no
C41 H411 0.950 no
C41 H412 0.950 no
C41 H413 0.950 no
C42 H421 0.950 no
C42 H422 0.950 no
C42 H423 0.950 no
C43 H431 0.950 no
C43 H432 0.950 no
C43 H433 0.950 no
C44 H441 0.950 no
C44 H442 0.950 no
C44 H443 0.950 no
C45 H451 0.950 no
C45 H452 0.950 no
C45 H453 0.950 no
C46 H461 0.950 no
C46 H462 0.950 no
C46 H463 0.950 no
C47 H471 0.950 no
C47 H472 0.950 no
C47 H473 0.950 no
C48 H481 0.950 no
C48 H482 0.950 no
C48 H483 0.950 no
C49 H491 0.950 no
C49 H492 0.950 no
C49 H493 0.950 no
C50 H501 0.950 no
C50 H502 0.950 no
C50 H503 0.950 no
C51 C52 1.479(9) yes
C51 H511 0.950 no
C51 H512 0.950 no
C52 C53 1.479(12) yes
C52 H521 0.950 no
C52 H522 0.950 no
C53 C54 1.479(15) yes
C53 H531 0.950 no
C53 H532 0.950 no
C54 H541 0.950 no
C54 H542 0.950 no
C55 C56 1.458(5) yes
C55 H551 0.950 no
C55 H552 0.950 no
C55 H553 0.950 no
C56 H561 0.950 no
C56 H562 0.950 no
C57 C58 1.449(6) yes
C57 H571 0.950 no
C57 H572 0.950 no
C58 H581 0.950 no
C58 H582 0.950 no
C58 H583 0.950 no
C59 C60 1.459(7) yes
C59 H591 0.950 no
C59 H592 0.950 no
C59 H593 0.950 no
C60 H601 0.950 no
C60 H602 0.950 no
C61 C62 1.445(7) yes
C61 H611 0.950 no
C61 H612 0.950 no
C62 H621 0.950 no
C62 H622 0.950 no
C62 H623 0.950 no
C63 C64 1.437(5) yes
C63 H631 0.950 no
C63 H632 0.950 no
C63 H633 0.950 no
C64 H641 0.950 no
C64 H642 0.950 no
C65 C66 1.483(4) yes
C65 H651 0.950 no
C65 H652 0.950 no
C66 H661 0.950 no
C66 H662 0.950 no
C66 H663 0.950 no
C571 C581 1.438(7) yes
C571 H5711 0.950 no
C571 H5712 0.950 no
C581 H5811 0.950 no
C581 H5812 0.950 no
C581 H5813 0.950 no
C591 C601 1.450(7) yes
C591 H5911 0.950 no
C591 H5912 0.950 no
C591 H5913 0.950 no
C601 H6011 0.950 no
C601 H6012 0.950 no
C611 C621 1.434(7) yes
C611 H6111 0.950 no
C611 H6112 0.950 no
C621 H6211 0.950 no
C621 H6212 0.950 no
C621 H6213 0.950 no

loop_
_geom_torsion_atom_site_label_1
_geom_torsion_atom_site_label_2
_geom_torsion_atom_site_label_3
_geom_torsion_atom_site_label_4
_geom_torsion
_geom_torsion_publ_flag
N2 Co1 Cl1 Li2 166.42(19) no
N2 Co1 Cl1 Li3 -42.57(17) no
N3 Co1 Cl1 Li2 93.1(2) no
N3 Co1 Cl1 Li3 -115.9(2) no
N4 Co1 Cl1 Li2 18.50(19) no
N4 Co1 Cl1 Li3 169.51(17) no
N7 Co1 Cl1 Li2 -98.54(19) no
N7 Co1 Cl1 Li3 52.46(17) no
Cl1 Co1 N2 N1 38.5(3) no
Cl1 Co1 N2 C3 -148.0(2) no
N3 Co1 N2 N1 -178.4(3) no
N3 Co1 N2 C3 -4.9(2) no
N4 Co1 N2 N1 145.0(3) no
N4 Co1 N2 C3 -41.6(3) no
N7 Co1 N2 N1 -60.2(3) no
N7 Co1 N2 C3 113.3(2) no
Cl1 Co1 N3 C4 80.7(3) no
Cl1 Co1 N3 C8 -88.8(3) no
N2 Co1 N3 C4 1.2(2) no
N2 Co1 N3 C8 -168.3(2) no
N4 Co1 N3 C4 161.4(2) no
N4 Co1 N3 C8 -8.1(2) no
N7 Co1 N3 C4 -86.2(2) no
N7 Co1 N3 C8 104.3(2) no
Cl1 Co1 N4 N5 -39.2(3) no
Cl1 Co1 N4 C9 155.6(2) no
N2 Co1 N4 N5 -145.5(3) no
N2 Co1 N4 C9 49.2(3) no
N3 Co1 N4 N5 177.9(3) no
N3 Co1 N4 C9 12.7(2) no
N7 Co1 N4 N5 62.5(3) no
N7 Co1 N4 C9 -102.7(2) no
Cl1 Co1 N7 N6 -44.0(3) no
Cl1 Co1 N7 C22 148.1(4) no
N2 Co1 N7 N6 51.4(3) no
N2 Co1 N7 C22 -116.5(4) no
N3 Co1 N7 N6 128.0(2) no
N3 Co1 N7 C22 -39.9(4) no
N4 Co1 N7 N6 -143.7(2) no
N4 Co1 N7 C22 48.4(4) no
Si2 Co2 Si1 N11 2.5(2) no
Si2 Co2 Si1 C39 -161.43(17) no
Si2 Co2 Si1 C40 93.98(19) no
Si2 Co2 Si1 C41 -58.6(3) no
Si3 Co2 Si1 N11 80.4(2) no
Si3 Co2 Si1 C39 -83.55(17) no
Si3 Co2 Si1 C40 171.86(18) no
Si3 Co2 Si1 C41 19.3(3) no
N10 Co2 Si1 N11 -136.7(2) no
N10 Co2 Si1 C39 59.37(19) no
N10 Co2 Si1 C40 -45.2(2) no
N10 Co2 Si1 C41 162.2(3) no
N11 Co2 Si1 C39 -164.0(3) no
N11 Co2 Si1 C40 91.5(3) no
N11 Co2 Si1 C41 -61.1(3) no
N12 Co2 Si1 N11 66.4(3) no
N12 Co2 Si1 C39 -97.5(2) no
N12 Co2 Si1 C40 157.9(2) no
N12 Co2 Si1 C41 5.4(3) no
Si1 Co2 Si2 N11 -2.44(19) no
Si1 Co2 Si2 C42 -53.2(3) no
Si1 Co2 Si2 C43 97.8(2) no
Si1 Co2 Si2 C44 -157.7(2) no
Si3 Co2 Si2 N11 -121.84(19) no
Si3 Co2 Si2 C42 -172.6(3) no
Si3 Co2 Si2 C43 -21.6(2) no
Si3 Co2 Si2 C44 82.9(2) no
Si4 Co2 Si2 N11 -179.82(19) no
Si4 Co2 Si2 C42 129.4(3) no
Si4 Co2 Si2 C43 -79.6(2) no
Si4 Co2 Si2 C44 24.9(2) no
N10 Co2 Si2 N11 55.8(2) no
N10 Co2 Si2 C42 5.1(3) no
N10 Co2 Si2 C43 156.0(2) no
N10 Co2 Si2 C44 -99.4(2) no
N11 Co2 Si2 C42 -50.8(3) no
N11 Co2 Si2 C43 100.2(3) no
N11 Co2 Si2 C44 -155.3(3) no
N12 Co2 Si2 N11 -150.8(2) no
N12 Co2 Si2 C42 158.5(3) no
N12 Co2 Si2 C43 -50.6(2) no
N12 Co2 Si2 C44 54.0(2) no
Si1 Co2 Si3 N12 -163.9(2) no
Si1 Co2 Si3 C45 20.92(18) no
Si1 Co2 Si3 C46 -83.6(2) no
Si1 Co2 Si3 C47 120.93(19) no
Si2 Co2 Si3 N12 -108.2(2) no
Si2 Co2 Si3 C45 76.61(18) no
Si2 Co2 Si3 C46 -27.9(2) no
Si2 Co2 Si3 C47 176.63(19) no
Si4 Co2 Si3 N12 -0.9(2) no
Si4 Co2 Si3 C45 -176.09(18) no
Si4 Co2 Si3 C46 79.4(2) no
Si4 Co2 Si3 C47 -76.08(19) no
N10 Co2 Si3 N12 74.3(2) no
N10 Co2 Si3 C45 -100.9(2) no
N10 Co2 Si3 C46 154.7(2) no
N10 Co2 Si3 C47 -0.9(2) no
N11 Co2 Si3 N12 -134.3(2) no
N11 Co2 Si3 C45 50.5(2) no
N11 Co2 Si3 C46 -54.0(2) no
N11 Co2 Si3 C47 150.5(2) no
N12 Co2 Si3 C45 -175.2(3) no
N12 Co2 Si3 C46 80.4(3) no
N12 Co2 Si3 C47 -75.2(3) no
Si2 Co2 Si4 N12 86.2(2) no
Si2 Co2 Si4 C48 -0.1(3) no
Si2 Co2 Si4 C49 154.5(2) no
Si2 Co2 Si4 C50 -102.7(2) no
Si3 Co2 Si4 N12 1.0(2) no
Si3 Co2 Si4 C48 -85.3(3) no
Si3 Co2 Si4 C49 69.2(2) no
Si3 Co2 Si4 C50 172.0(2) no
N10 Co2 Si4 N12 -134.4(2) no
N10 Co2 Si4 C48 139.4(3) no
N10 Co2 Si4 C49 -66.1(2) no
N10 Co2 Si4 C50 36.7(2) no
N11 Co2 Si4 N12 86.1(3) no
N11 Co2 Si4 C48 -0.2(3) no
N11 Co2 Si4 C49 154.4(2) no
N11 Co2 Si4 C50 -102.8(2) no
N12 Co2 Si4 C48 -86.3(4) no
N12 Co2 Si4 C49 68.3(3) no
N12 Co2 Si4 C50 171.1(3) no
Si1 Co2 N10 N9 64.5(2) no
Si1 Co2 N10 C30 -114.7(4) no
Si2 Co2 N10 N9 18.8(3) no
Si2 Co2 N10 C30 -160.4(3) no
Si3 Co2 N10 N9 -164.48(16) no
Si3 Co2 N10 C30 16.3(4) no
Si4 Co2 N10 N9 -107.3(2) no
Si4 Co2 N10 C30 73.4(4) no
N11 Co2 N10 N9 44.3(2) no
N11 Co2 N10 C30 -134.9(4) no
N12 Co2 N10 N9 -130.7(2) no
N12 Co2 N10 C30 50.1(4) no
Si1 Co2 N11 Si2 175.6(3) no
Si2 Co2 N11 Si1 -175.6(3) no
Si3 Co2 N11 Si1 -111.68(18) no
Si3 Co2 N11 Si2 63.96(19) no
Si4 Co2 N11 Si1 -175.39(10) no
Si4 Co2 N11 Si2 0.3(3) no
N10 Co2 N11 Si1 47.1(2) no
N10 Co2 N11 Si2 -137.31(18) no
N12 Co2 N11 Si1 -138.45(18) no
N12 Co2 N11 Si2 37.2(3) no
Si1 Co2 N12 Si3 25.7(3) no
Si1 Co2 N12 Si4 -152.72(11) no
Si2 Co2 N12 Si3 76.65(19) no
Si2 Co2 N12 Si4 -101.71(19) no
Si3 Co2 N12 Si4 -178.4(4) no
Si4 Co2 N12 Si3 178.4(4) no
N10 Co2 N12 Si3 -127.04(18) no
N10 Co2 N12 Si4 54.6(2) no
N11 Co2 N12 Si3 59.0(2) no
N11 Co2 N12 Si4 -119.4(2) no
Co1 Cl1 Li2 O1 -123.9(3) no
Co1 Cl1 Li2 O2 107.9(3) no
Co1 Cl1 Li2 N5 -11.6(3) no
Li3 Cl1 Li2 O1 177.8(4) no
Li3 Cl1 Li2 O2 49.6(6) no
Li3 Cl1 Li2 N5 -69.9(6) no
Co1 Cl1 Li3 O3 -172.9(3) no
Co1 Cl1 Li3 N1 56.0(2) no
Co1 Cl1 Li3 N6 -53.6(2) no
Li2 Cl1 Li3 O3 -110.8(5) no
Li2 Cl1 Li3 N1 118.1(4) no
Li2 Cl1 Li3 N6 8.5(6) no
Co2 Si1 N11 Si2 -175.4(4) no
C39 Si1 N11 Co2 17.2(3) no
C39 Si1 N11 Si2 -158.2(2) no
C40 Si1 N11 Co2 -101.9(3) no
C40 Si1 N11 Si2 82.8(3) no
C41 Si1 N11 Co2 137.0(3) no
C41 Si1 N11 Si2 -38.3(3) no
Co2 Si2 N11 Si1 175.5(4) no
C42 Si2 N11 Co2 146.6(2) no
C42 Si2 N11 Si1 -37.9(3) no
C43 Si2 N11 Co2 -93.8(3) no
C43 Si2 N11 Si1 81.7(3) no
C44 Si2 N11 Co2 26.0(3) no
C44 Si2 N11 Si1 -158.6(3) no
Co2 Si3 N12 Si4 178.3(4) no
C45 Si3 N12 Co2 5.0(3) no
C45 Si3 N12 Si4 -176.7(3) no
C46 Si3 N12 Co2 -116.9(2) no
C46 Si3 N12 Si4 61.3(3) no
C47 Si3 N12 Co2 124.3(2) no
C47 Si3 N12 Si4 -57.4(3) no
Co2 Si4 N12 Si3 -178.2(4) no
C48 Si4 N12 Co2 111.7(3) no
C48 Si4 N12 Si3 -66.6(4) no
C49 Si4 N12 Co2 -129.3(2) no
C49 Si4 N12 Si3 52.4(3) no
C50 Si4 N12 Co2 -9.4(3) no
C50 Si4 N12 Si3 172.4(3) no
C54 O1 C51 C52 18.5(11) no
Li2 O1 C51 C52 -136.2(7) no
C51 O1 C54 C53 -26.7(13) no
Li2 O1 C54 C53 127.4(10) no
C51 O1 Li2 Cl1 114.5(6) no
C51 O1 Li2 O2 -129.7(6) no
C51 O1 Li2 N5 0.0(8) no
C54 O1 Li2 Cl1 -34.4(10) no
C54 O1 Li2 O2 81.5(11) no
C54 O1 Li2 N5 -148.9(9) no
C57 O2 C56 C55 -179.9(9) no
Li2 O2 C56 C55 0.4(14) no
C56 O2 C57 C58 -87.3(9) no
Li2 O2 C57 C58 92.4(8) no
C56 O2 Li2 Cl1 82.5(8) no
C56 O2 Li2 O1 -28.4(10) no
C56 O2 Li2 N5 -157.4(7) no
C57 O2 Li2 Cl1 -97.2(6) no
C57 O2 Li2 O1 152.0(6) no
C57 O2 Li2 N5 22.9(7) no
C61 O3 C60 C59 -86.6(12) no
Li3 O3 C60 C59 125.5(10) no
C60 O3 C61 C62 -79.9(15) no
Li3 O3 C61 C62 69.1(14) no
C60 O3 Li3 Cl1 43.6(7) no
C60 O3 Li3 N1 154.9(7) no
C60 O3 Li3 N6 -54.5(8) no
C61 O3 Li3 Cl1 -102.5(7) no
C61 O3 Li3 N1 8.8(9) no
C61 O3 Li3 N6 159.4(6) no
C65 O4 C64 C63 -143.4(4) no
Li1 O4 C64 C63 20.5(6) no
C64 O4 C65 C66 -65.0(5) no
Li1 O4 C65 C66 131.4(4) no
C64 O4 Li1 N8 -73.8(5) no
C64 O4 Li1 N9 25.7(7) no
C65 O4 Li1 N8 88.3(4) no
C65 O4 Li1 N9 -172.3(4) no
C1 N1 N2 Co1 173.8(2) no
C1 N1 N2 C3 0.0(3) no
Li3 N1 N2 Co1 3.5(3) no
Li3 N1 N2 C3 -170.3(3) no
N2 N1 C1 C2 0.1(3) no
N2 N1 C1 C12 177.6(3) no
Li3 N1 C1 C2 153.8(7) no
Li3 N1 C1 C12 -28.6(9) no
N2 N1 Li3 Cl1 -43.5(3) no
N2 N1 Li3 O3 -147.9(5) no
N2 N1 Li3 N6 58.8(3) no
C1 N1 Li3 Cl1 161.6(7) no
C1 N1 Li3 O3 57.2(10) no
C1 N1 Li3 N6 -96.1(8) no
Co1 N2 C3 C2 -175.08(19) no
Co1 N2 C3 C4 7.8(3) no
N1 N2 C3 C2 0.0(3) no
N1 N2 C3 C4 -177.1(2) no
Co1 N3 C4 C3 2.4(3) no
Co1 N3 C4 C5 -174.2(2) no
C8 N3 C4 C3 171.5(3) no
C8 N3 C4 C5 -5.1(5) no
Co1 N3 C8 C7 176.1(2) no
Co1 N3 C8 C9 2.4(3) no
C4 N3 C8 C7 6.9(5) no
C4 N3 C8 C9 -166.8(3) no
Co1 N4 N5 C11 -165.5(2) no
Co1 N4 N5 Li2 31.1(4) no
C9 N4 N5 C11 0.6(3) no
C9 N4 N5 Li2 -162.9(3) no
Co1 N4 C9 C8 -15.6(3) no
Co1 N4 C9 C10 168.5(2) no
N5 N4 C9 C8 175.6(2) no
N5 N4 C9 C10 -0.4(3) no
N4 N5 C11 C10 -0.5(3) no
N4 N5 C11 C16 178.5(3) no
Li2 N5 C11 C10 149.1(5) no
Li2 N5 C11 C16 -32.0(7) no
N4 N5 Li2 Cl1 -5.2(4) no
N4 N5 Li2 O1 99.9(4) no
N4 N5 Li2 O2 -123.1(4) no
C11 N5 Li2 Cl1 -155.5(4) no
C11 N5 Li2 O1 -50.4(8) no
C11 N5 Li2 O2 86.6(6) no
C20 N6 N7 Co1 -171.9(2) no
C20 N6 N7 C22 -0.7(4) no
Li3 N6 N7 Co1 -1.7(4) no
Li3 N6 N7 C22 169.5(3) no
N7 N6 C20 C21 0.6(4) no
N7 N6 C20 C31 -177.9(4) no
Li3 N6 C20 C21 -165.1(5) no
Li3 N6 C20 C31 16.4(7) no
N7 N6 Li3 Cl1 43.8(4) no
N7 N6 Li3 O3 138.5(4) no
N7 N6 Li3 N1 -65.0(4) no
C20 N6 Li3 Cl1 -150.8(4) no
C20 N6 Li3 O3 -56.2(7) no
C20 N6 Li3 N1 100.3(5) no
Co1 N7 C22 C21 169.1(3) no
Co1 N7 C22 C23 -13.2(6) no
N6 N7 C22 C21 0.5(4) no
N6 N7 C22 C23 178.3(3) no
C27 N8 C23 C22 174.2(3) no
C27 N8 C23 C24 -1.4(5) no
Li1 N8 C23 C22 -25.3(5) no
Li1 N8 C23 C24 159.1(3) no
C23 N8 C27 C26 -0.1(5) no
C23 N8 C27 C28 178.9(3) no
Li1 N8 C27 C26 -164.7(3) no
Li1 N8 C27 C28 14.3(4) no
C23 N8 Li1 O4 -37.8(5) no
C23 N8 Li1 N9 -172.5(3) no
C27 N8 Li1 O4 124.1(3) no
C27 N8 Li1 N9 -10.6(3) no
C28 N9 N10 Co2 -179.9(2) no
C28 N9 N10 C30 -0.4(4) no
Li1 N9 N10 Co2 -5.1(5) no
Li1 N9 N10 C30 174.4(4) no
N10 N9 C28 C27 178.7(3) no
N10 N9 C28 C29 -0.1(4) no
Li1 N9 C28 C27 2.0(4) no
Li1 N9 C28 C29 -176.7(3) no
N10 N9 Li1 O4 80.2(7) no
N10 N9 Li1 N8 -170.2(4) no
C28 N9 Li1 O4 -105.1(5) no
C28 N9 Li1 N8 4.6(3) no
Co2 N10 C30 C29 180.0(3) no
Co2 N10 C30 C35 -2.5(6) no
N9 N10 C30 C29 0.7(4) no
N9 N10 C30 C35 178.3(3) no
N1 C1 C2 C3 -0.1(3) no
C12 C1 C2 C3 -177.3(3) no
N1 C1 C12 C13 -80.5(4) no
N1 C1 C12 C14 161.5(3) no
N1 C1 C12 C15 40.3(5) no
C2 C1 C12 C13 96.5(5) no
C2 C1 C12 C14 -21.6(5) no
C2 C1 C12 C15 -142.7(4) no
C1 C2 C3 N2 0.1(3) no
C1 C2 C3 C4 176.4(3) no
N2 C3 C4 N3 -6.6(4) no
N2 C3 C4 C5 169.6(3) no
C2 C3 C4 N3 177.3(3) no
C2 C3 C4 C5 -6.6(6) no
N3 C4 C5 C6 0.1(4) no
C3 C4 C5 C6 -175.8(3) no
C4 C5 C6 C7 2.9(4) no
C5 C6 C7 C8 -1.2(4) no
C6 C7 C8 N3 -3.7(4) no
C6 C7 C8 C9 168.9(3) no
N3 C8 C9 N4 8.5(4) no
N3 C8 C9 C10 -176.9(3) no
C7 C8 C9 N4 -164.7(3) no
C7 C8 C9 C10 10.0(6) no
N4 C9 C10 C11 0.1(3) no
C8 C9 C10 C11 -174.8(3) no
C9 C10 C11 N5 0.2(3) no
C9 C10 C11 C16 -178.6(3) no
N5 C11 C16 C17 19.1(5) no
N5 C11 C16 C18 -102.8(5) no
N5 C11 C16 C19 139.1(4) no
C10 C11 C16 C17 -162.1(4) no
C10 C11 C16 C18 76.0(5) no
C10 C11 C16 C19 -42.1(5) no
N6 C20 C21 C22 -0.3(4) no
C31 C20 C21 C22 178.1(4) no
N6 C20 C31 C32 -36.6(6) no
N6 C20 C31 C33 -156.3(4) no
N6 C20 C31 C34 86.3(5) no
C21 C20 C31 C32 145.3(4) no
C21 C20 C31 C33 25.6(6) no
C21 C20 C31 C34 -91.8(5) no
C20 C21 C22 N7 -0.2(4) no
C20 C21 C22 C23 -177.9(4) no
N7 C22 C23 N8 140.3(3) no
N7 C22 C23 C24 -44.1(5) no
C21 C22 C23 N8 -42.3(5) no
C21 C22 C23 C24 133.3(4) no
N8 C23 C24 C25 1.6(5) no
C22 C23 C24 C25 -173.7(3) no
C23 C24 C25 C26 -0.2(6) no
C24 C25 C26 C27 -1.2(5) no
C25 C26 C27 N8 1.5(5) no
C25 C26 C27 C28 -177.5(3) no
N8 C27 C28 N9 -11.9(5) no
N8 C27 C28 C29 166.6(3) no
C26 C27 C28 N9 167.2(3) no
C26 C27 C28 C29 -14.4(5) no
N9 C28 C29 C30 0.5(4) no
C27 C28 C29 C30 -178.1(3) no
C28 C29 C30 N10 -0.8(4) no
C28 C29 C30 C35 -178.3(3) no
N10 C30 C35 C36 27.6(5) no
N10 C30 C35 C37 148.5(4) no
N10 C30 C35 C38 -92.5(5) no
C29 C30 C35 C36 -155.3(4) no
C29 C30 C35 C37 -34.3(5) no
C29 C30 C35 C38 84.6(5) no
O1 C51 C52 C53 -2.5(11) no
C51 C52 C53 C54 -14.4(13) no
C52 C53 C54 O1 26.8(15) no
